data_7229842
loop_
_publ_author_name
'Surov, Artem O.'
'Voronin, Alexander P.'
'Drozd, Ksenia V.'
'Churakov, Andrei V.'
'Roussel, Pascal'
'Perlovich, German L.'

_publ_section_title
;
 Diversity of crystal structures and physicochemical properties of
 ciprofloxacin and norfloxacin salts with fumaric acid
;
_journal_issue 6
_journal_name_full CrystEngComm
_journal_page_first 755
_journal_paper_doi 10.1039/C7CE02033C
_journal_volume 20
_journal_year 2018
_chemical_formula_moiety '2(C16 H19 F N3 O3), C4 H2 O4, 2(H2 O)'
_chemical_formula_sum 'C36 H44 F2 N6 O12'
_chemical_formula_weight 790.77
_space_group_IT_number 2
_space_group_name_Hall '-P 1'
_space_group_name_H-M_alt 'P -1'
_symmetry_cell_setting triclinic
_symmetry_space_group_name_Hall '-P 1'
_symmetry_space_group_name_H-M 'P -1'
_atom_sites_solution_hydrogens difmap
_atom_sites_solution_primary direct
_atom_sites_solution_secondary difmap
_audit_creation_method SHELXL-97
_audit_update_record
;
2017-08-07 deposited with the CCDC.
2017-12-29 downloaded from the CCDC.
;
_cell_angle_alpha 93.6351(9)
_cell_angle_beta 92.6297(9)
_cell_angle_gamma 110.9168(9)
_cell_formula_units_Z 1
_cell_length_a 6.7869(4)
_cell_length_b 9.3544(6)
_cell_length_c 15.7300(9)
_cell_measurement_reflns_used 5555
_cell_measurement_temperature 150(2)
_cell_measurement_theta_max 30.586
_cell_measurement_theta_min 2.339
_cell_volume 928.45(10)
_computing_cell_refinement 'SAINT (Bruker, 2008)'
_computing_data_collection '<i>APEX2</i> (Bruker, 2008)'
_computing_data_reduction 'SAINT (Bruker, 2008)'
_computing_molecular_graphics 'SHELXTL (Sheldrick, 2008)'
_computing_publication_material 'SHELXTL (Sheldrick, 2008)'
_computing_structure_refinement 'SHELXTL (Sheldrick, 2008)'
_computing_structure_solution 'SHELXTL (Sheldrick, 2008)'
_diffrn_ambient_temperature 150(2)
_diffrn_measured_fraction_theta_full 0.997
_diffrn_measured_fraction_theta_max 0.997
_diffrn_measurement_device_type 'Bruker SMART APEX II'
_diffrn_measurement_method \w
_diffrn_radiation_monochromator graphite
_diffrn_radiation_source 'fine-focus sealed tube'
_diffrn_radiation_type MoK\a
_diffrn_radiation_wavelength 0.71073
_diffrn_reflns_av_R_equivalents 0.0141
_diffrn_reflns_av_sigmaI/netI 0.0192
_diffrn_reflns_limit_h_max 9
_diffrn_reflns_limit_h_min -9
_diffrn_reflns_limit_k_max 12
_diffrn_reflns_limit_k_min -12
_diffrn_reflns_limit_l_max 21
_diffrn_reflns_limit_l_min -21
_diffrn_reflns_number 10525
_diffrn_reflns_theta_full 29.00
_diffrn_reflns_theta_max 29.00
_diffrn_reflns_theta_min 2.34
_diffrn_standards_decay_% 0
_exptl_absorpt_coefficient_mu 0.113
_exptl_absorpt_correction_T_max 0.9832
_exptl_absorpt_correction_T_min 0.9614
_exptl_absorpt_correction_type multi-scan
_exptl_absorpt_process_details 'SADABS (Bruker, 2008)'
_exptl_crystal_colour colourless
_exptl_crystal_density_diffrn 1.414
_exptl_crystal_density_method 'not measured'
_exptl_crystal_description prism
_exptl_crystal_F_000 416
_exptl_crystal_size_max 0.35
_exptl_crystal_size_mid 0.35
_exptl_crystal_size_min 0.15
_refine_diff_density_max 0.381
_refine_diff_density_min -0.235
_refine_diff_density_rms 0.047
_refine_ls_extinction_method none
_refine_ls_goodness_of_fit_ref 1.040
_refine_ls_hydrogen_treatment refall
_refine_ls_matrix_type full
_refine_ls_number_parameters 341
_refine_ls_number_reflns 4924
_refine_ls_number_restraints 0
_refine_ls_restrained_S_all 1.040
_refine_ls_R_factor_all 0.0418
_refine_ls_R_factor_gt 0.0359
_refine_ls_shift/su_max 0.001
_refine_ls_shift/su_mean 0.000
_refine_ls_structure_factor_coef Fsqd
_refine_ls_weighting_details 'calc w=1/[\s^2^(Fo^2^)+(0.0576P)^2^+0.2112P] where P=(Fo^2^+2Fc^2^)/3'
_refine_ls_weighting_scheme calc
_refine_ls_wR_factor_gt 0.0985
_refine_ls_wR_factor_ref 0.1034
_reflns_number_gt 4275
_reflns_number_total 4924
_reflns_threshold_expression I>2\s(I)
_cod_data_source_file c7ce02033c2.cif
_cod_data_source_block a_CCDC1
_cod_depositor_comments 'Adding full bibliography for 7229840--7229842.cif.'
_cod_database_code 7229842

loop_
_symmetry_equiv_pos_as_xyz
'x, y, z'
'-x, -y, -z'

loop_
_atom_site_label
_atom_site_type_symbol
_atom_site_fract_x
_atom_site_fract_y
_atom_site_fract_z
_atom_site_U_iso_or_equiv
_atom_site_adp_type
_atom_site_occupancy
_atom_site_symmetry_multiplicity
_atom_site_calc_flag
F1 F 0.47754(10) 0.45281(6) 0.39767(4) 0.02441(15) Uani 1 1 d
O1 O 0.09547(14) -0.38115(10) 0.62947(6) 0.0319(2) Uani 1 1 d
O2 O 0.26627(13) -0.15513(10) 0.70231(5) 0.02678(18) Uani 1 1 d
H2 H 0.320(3) -0.049(2) 0.6880(13) 0.063(6) Uiso 1 1 d
O3 O 0.36892(12) 0.08804(9) 0.62661(5) 0.02219(16) Uani 1 1 d
N1 N 0.07738(13) -0.17237(9) 0.40497(5) 0.01512(16) Uani 1 1 d
N2 N 0.29483(13) 0.28633(9) 0.24754(5) 0.01710(17) Uani 1 1 d
N3 N 0.31196(14) 0.43927(10) 0.09671(5) 0.01851(17) Uani 1 1 d
H31 H 0.288(2) 0.5228(19) 0.0717(10) 0.041(4) Uiso 1 1 d
H32 H 0.357(2) 0.3856(17) 0.0571(9) 0.030(4) Uiso 1 1 d
C1 C 0.17395(16) -0.24217(12) 0.63063(7) 0.0222(2) Uani 1 1 d
C2 C 0.17846(15) -0.15635(11) 0.55407(6) 0.01704(19) Uani 1 1 d
C3 C 0.28159(14) 0.00707(11) 0.55808(6) 0.01596(18) Uani 1 1 d
C4 C -0.02612(16) -0.27295(11) 0.32681(7) 0.0196(2) Uani 1 1 d
C5 C 0.1338(2) -0.31430(13) 0.27620(7) 0.0276(2) Uani 1 1 d
C6 C 0.50105(15) 0.37765(11) 0.21840(6) 0.01839(19) Uani 1 1 d
C7 C 0.47753(16) 0.50543(11) 0.16915(7) 0.0196(2) Uani 1 1 d
C8 C 0.10799(16) 0.33121(11) 0.12448(6) 0.01922(19) Uani 1 1 d
C9 C 0.14369(16) 0.20890(11) 0.17514(6) 0.01782(19) Uani 1 1 d
C10 C 0.08263(15) -0.23749(11) 0.47823(6) 0.01734(19) Uani 1 1 d
C11 C 0.18040(14) -0.01450(10) 0.40203(6) 0.01338(17) Uani 1 1 d
C12 C 0.28189(14) 0.07539(10) 0.47771(6) 0.01377(18) Uani 1 1 d
C13 C 0.38457(15) 0.23504(11) 0.47471(6) 0.01604(18) Uani 1 1 d
C14 C 0.38558(15) 0.29834(10) 0.39935(6) 0.01636(18) Uani 1 1 d
C15 C 0.28994(14) 0.21083(10) 0.32142(6) 0.01474(18) Uani 1 1 d
C16 C 0.18544(14) 0.05378(10) 0.32439(6) 0.01457(18) Uani 1 1 d
H10 H 0.016(2) -0.3448(16) 0.4743(8) 0.025(3) Uiso 1 1 d
H13 H 0.451(2) 0.2961(17) 0.5252(9) 0.032(4) Uiso 1 1 d
H16 H 0.124(2) -0.0057(15) 0.2713(9) 0.022(3) Uiso 1 1 d
H41 H -0.103(2) -0.2217(15) 0.2947(8) 0.023(3) Uiso 1 1 d
H42 H -0.130(2) -0.3623(16) 0.3475(9) 0.024(3) Uiso 1 1 d
H51 H 0.198(3) -0.3780(19) 0.3083(10) 0.041(4) Uiso 1 1 d
H52 H 0.062(3) -0.3726(19) 0.2231(11) 0.042(4) Uiso 1 1 d
H53 H 0.244(3) -0.2240(19) 0.2598(10) 0.037(4) Uiso 1 1 d
H61 H 0.602(2) 0.4202(15) 0.2674(8) 0.021(3) Uiso 1 1 d
H62 H 0.552(2) 0.3070(16) 0.1808(9) 0.024(3) Uiso 1 1 d
H71 H 0.435(2) 0.5737(16) 0.2056(9) 0.023(3) Uiso 1 1 d
H72 H 0.610(2) 0.5606(16) 0.1459(9) 0.024(3) Uiso 1 1 d
H81 H 0.050(2) 0.3906(16) 0.1622(9) 0.024(3) Uiso 1 1 d
H82 H 0.018(2) 0.2870(15) 0.0726(9) 0.025(3) Uiso 1 1 d
H91 H 0.007(2) 0.1468(16) 0.1966(9) 0.026(3) Uiso 1 1 d
H92 H 0.194(2) 0.1414(15) 0.1390(8) 0.021(3) Uiso 1 1 d
O21 O 0.23702(12) 0.69211(8) 0.04637(5) 0.02481(17) Uani 1 1 d
O22 O 0.57198(12) 0.75339(8) 0.01313(5) 0.02310(17) Uani 1 1 d
C21 C 0.40962(16) 0.78555(11) 0.02512(6) 0.01787(19) Uani 1 1 d
C22 C 0.41737(16) 0.94593(11) 0.01341(7) 0.0203(2) Uani 1 1 d
H22 H 0.293(2) 0.9663(17) 0.0244(9) 0.033(4) Uiso 1 1 d
O11 O 0.94769(16) 0.82291(12) 0.12373(6) 0.0381(2) Uani 1 1 d
H11 H 0.838(3) 0.810(2) 0.0853(13) 0.058(5) Uiso 1 1 d
H12 H 1.023(3) 0.767(2) 0.0950(13) 0.071(6) Uiso 1 1 d

loop_
_atom_site_aniso_label
_atom_site_aniso_U_11
_atom_site_aniso_U_22
_atom_site_aniso_U_33
_atom_site_aniso_U_23
_atom_site_aniso_U_13
_atom_site_aniso_U_12
F1 0.0350(4) 0.0089(3) 0.0238(3) 0.0020(2) 0.0024(3) 0.0012(2)
O1 0.0370(5) 0.0249(4) 0.0356(5) 0.0174(3) 0.0041(4) 0.0108(3)
O2 0.0297(4) 0.0336(4) 0.0213(4) 0.0113(3) 0.0023(3) 0.0150(3)
O3 0.0252(4) 0.0246(4) 0.0168(3) 0.0022(3) -0.0015(3) 0.0093(3)
N1 0.0161(4) 0.0113(3) 0.0178(4) 0.0022(3) 0.0031(3) 0.0044(3)
N2 0.0177(4) 0.0151(4) 0.0154(4) 0.0053(3) 0.0011(3) 0.0014(3)
N3 0.0245(4) 0.0147(4) 0.0186(4) 0.0059(3) 0.0037(3) 0.0089(3)
C1 0.0206(5) 0.0267(5) 0.0245(5) 0.0116(4) 0.0049(4) 0.0128(4)
C2 0.0161(4) 0.0183(4) 0.0200(4) 0.0075(3) 0.0044(3) 0.0089(3)
C3 0.0143(4) 0.0191(4) 0.0173(4) 0.0040(3) 0.0027(3) 0.0089(3)
C4 0.0222(5) 0.0118(4) 0.0213(5) -0.0002(3) 0.0005(4) 0.0022(4)
C5 0.0382(6) 0.0215(5) 0.0245(5) -0.0022(4) 0.0062(5) 0.0129(5)
C6 0.0173(4) 0.0168(4) 0.0199(4) 0.0070(3) 0.0025(4) 0.0037(3)
C7 0.0209(5) 0.0149(4) 0.0218(5) 0.0057(4) 0.0024(4) 0.0041(4)
C8 0.0192(5) 0.0187(4) 0.0201(5) 0.0039(4) 0.0015(4) 0.0069(4)
C9 0.0204(5) 0.0141(4) 0.0165(4) 0.0029(3) 0.0008(3) 0.0030(3)
C10 0.0167(4) 0.0147(4) 0.0232(5) 0.0064(3) 0.0052(3) 0.0075(3)
C11 0.0128(4) 0.0110(4) 0.0168(4) 0.0019(3) 0.0035(3) 0.0044(3)
C12 0.0130(4) 0.0141(4) 0.0155(4) 0.0024(3) 0.0027(3) 0.0060(3)
C13 0.0166(4) 0.0142(4) 0.0165(4) -0.0007(3) 0.0011(3) 0.0050(3)
C14 0.0180(4) 0.0096(4) 0.0197(4) 0.0011(3) 0.0029(3) 0.0026(3)
C15 0.0156(4) 0.0132(4) 0.0155(4) 0.0032(3) 0.0033(3) 0.0047(3)
C16 0.0162(4) 0.0127(4) 0.0144(4) 0.0015(3) 0.0022(3) 0.0045(3)
O21 0.0228(4) 0.0178(3) 0.0348(4) 0.0101(3) 0.0026(3) 0.0071(3)
O22 0.0261(4) 0.0200(3) 0.0277(4) 0.0033(3) 0.0047(3) 0.0132(3)
C21 0.0234(5) 0.0151(4) 0.0166(4) 0.0030(3) 0.0007(3) 0.0085(4)
C22 0.0233(5) 0.0164(4) 0.0248(5) 0.0042(4) 0.0049(4) 0.0106(4)
O11 0.0323(5) 0.0476(6) 0.0348(5) -0.0019(4) -0.0007(4) 0.0163(4)

loop_
_atom_type_symbol
_atom_type_description
_atom_type_scat_dispersion_real
_atom_type_scat_dispersion_imag
_atom_type_scat_source
C C 0.0033 0.0016 'International Tables Vol C Tables 4.2.6.8 and 6.1.1.4'
H H 0.0000 0.0000 'International Tables Vol C Tables 4.2.6.8 and 6.1.1.4'
N N 0.0061 0.0033 'International Tables Vol C Tables 4.2.6.8 and 6.1.1.4'
O O 0.0106 0.0060 'International Tables Vol C Tables 4.2.6.8 and 6.1.1.4'
F F 0.0171 0.0103 'International Tables Vol C Tables 4.2.6.8 and 6.1.1.4'

loop_
_geom_angle_atom_site_label_1
_geom_angle_atom_site_label_2
_geom_angle_atom_site_label_3
_geom_angle
_geom_angle_site_symmetry_1
C1 O2 H2 107.2(11) .
C10 N1 C11 120.18(8) .
C10 N1 C4 118.53(8) .
C11 N1 C4 121.14(8) .
C15 N2 C9 119.12(8) .
C15 N2 C6 118.58(8) .
C9 N2 C6 110.93(8) .
C7 N3 C8 112.75(8) .
C7 N3 H31 107.7(9) .
C8 N3 H31 109.7(10) .
C7 N3 H32 109.9(9) .
C8 N3 H32 107.2(9) .
H31 N3 H32 109.6(13) .
O1 C1 O2 121.42(9) .
O1 C1 C2 123.63(10) .
O2 C1 C2 114.94(9) .
C10 C2 C3 120.16(9) .
C10 C2 C1 118.44(9) .
C3 C2 C1 121.39(9) .
O3 C3 C2 122.86(9) .
O3 C3 C12 121.54(9) .
C2 C3 C12 115.59(8) .
N1 C4 C5 111.02(9) .
N1 C4 H41 108.0(8) .
C5 C4 H41 113.5(8) .
N1 C4 H42 104.5(8) .
C5 C4 H42 112.0(8) .
H41 C4 H42 107.3(11) .
C4 C5 H51 111.8(9) .
C4 C5 H52 108.3(10) .
H51 C5 H52 108.9(13) .
C4 C5 H53 111.7(9) .
H51 C5 H53 109.9(13) .
H52 C5 H53 106.0(13) .
N2 C6 C7 109.09(8) .
N2 C6 H61 109.5(8) .
C7 C6 H61 110.3(8) .
N2 C6 H62 108.5(8) .
C7 C6 H62 111.0(8) .
H61 C6 H62 108.4(11) .
N3 C7 C6 109.96(8) .
N3 C7 H71 108.3(8) .
C6 C7 H71 110.4(8) .
N3 C7 H72 108.4(8) .
C6 C7 H72 109.3(8) .
H71 C7 H72 110.4(11) .
N3 C8 C9 111.17(8) .
N3 C8 H81 107.8(8) .
C9 C8 H81 107.5(8) .
N3 C8 H82 106.1(8) .
C9 C8 H82 111.8(8) .
H81 C8 H82 112.5(11) .
N2 C9 C8 107.88(8) .
N2 C9 H91 109.2(8) .
C8 C9 H91 108.0(8) .
N2 C9 H92 111.7(8) .
C8 C9 H92 110.9(8) .
H91 C9 H92 109.0(11) .
N1 C10 C2 123.68(9) .
N1 C10 H10 115.1(8) .
C2 C10 H10 121.3(8) .
N1 C11 C12 118.91(8) .
N1 C11 C16 120.61(8) .
C12 C11 C16 120.48(8) .
C11 C12 C13 118.80(8) .
C11 C12 C3 121.39(8) .
C13 C12 C3 119.80(8) .
C14 C13 C12 119.63(9) .
C14 C13 H13 121.1(9) .
C12 C13 H13 119.3(9) .
F1 C14 C13 119.22(8) .
F1 C14 C15 117.64(8) .
C13 C14 C15 123.12(8) .
C16 C15 N2 123.45(8) .
C16 C15 C14 117.40(8) .
N2 C15 C14 119.05(8) .
C15 C16 C11 120.54(8) .
C15 C16 H16 117.3(8) .
C11 C16 H16 122.1(8) .
O22 C21 O21 124.67(9) .
O22 C21 C22 118.96(9) .
O21 C21 C22 116.37(9) .
C22 C22 C21 123.46(12) 2_675
C22 C22 H22 120.1(9) 2_675
C21 C22 H22 116.4(9) .
H11 O11 H12 102.1(17) .

loop_
_geom_bond_atom_site_label_1
_geom_bond_atom_site_label_2
_geom_bond_distance
_geom_bond_site_symmetry_2
F1 C14 1.3567(10) .
O1 C1 1.2148(13) .
O2 C1 1.3346(14) .
O2 H2 0.98(2) .
O3 C3 1.2666(12) .
N1 C10 1.3420(12) .
N1 C11 1.3951(11) .
N1 C4 1.4807(12) .
N2 C15 1.3933(12) .
N2 C9 1.4600(12) .
N2 C6 1.4675(12) .
N3 C7 1.4969(13) .
N3 C8 1.4971(13) .
N3 H31 0.956(17) .
N3 H32 0.908(16) .
C1 C2 1.4847(13) .
C2 C10 1.3725(14) .
C2 C3 1.4320(13) .
C3 C12 1.4521(13) .
C4 C5 1.5169(15) .
C4 H41 0.970(14) .
C4 H42 0.967(14) .
C5 H51 1.001(17) .
C5 H52 0.975(17) .
C5 H53 0.966(16) .
C6 C7 1.5155(13) .
C6 H61 0.970(13) .
C6 H62 1.020(14) .
C7 H71 0.957(14) .
C7 H72 0.965(14) .
C8 C9 1.5161(13) .
C8 H81 0.977(14) .
C8 H82 0.971(14) .
C9 H91 0.990(14) .
C9 H92 0.982(13) .
C10 H10 0.939(14) .
C11 C12 1.4081(12) .
C11 C16 1.4099(13) .
C12 C13 1.4096(12) .
C13 C14 1.3575(13) .
C13 H13 0.941(15) .
C14 C15 1.4193(13) .
C15 C16 1.3897(12) .
C16 H16 0.962(14) .
O21 C21 1.2609(12) .
O22 C21 1.2605(12) .
C21 C22 1.5057(13) .
C22 C22 1.322(2) 2_675
C22 H22 0.950(15) .
O11 H11 0.90(2) .
O11 H12 0.96(2) .

loop_
_geom_hbond_atom_site_label_D
_geom_hbond_atom_site_label_H
_geom_hbond_atom_site_label_A
_geom_hbond_distance_DH
_geom_hbond_distance_HA
_geom_hbond_distance_DA
_geom_hbond_angle_DHA
_geom_hbond_site_symmetry_A
O2 H2 O3 0.98(2) 1.60(2) 2.5230(11) 156.0(18) .
N3 H31 O21 0.956(17) 1.803(17) 2.7459(11) 168.4(14) .
N3 H32 O22 0.908(16) 1.858(16) 2.7563(11) 170.0(14) 2_665
O11 H11 O22 0.90(2) 1.97(2) 2.8665(13) 170.4(18) .
O11 H12 O21 0.96(2) 1.99(2) 2.9291(13) 166.9(18) 1_655

loop_
_geom_torsion_atom_site_label_1
_geom_torsion_atom_site_label_2
_geom_torsion_atom_site_label_3
_geom_torsion_atom_site_label_4
_geom_torsion
_geom_torsion_site_symmetry_4
O1 C1 C2 C10 2.29(15) .
O2 C1 C2 C10 -178.60(8) .
O1 C1 C2 C3 -177.09(9) .
O2 C1 C2 C3 2.03(14) .
C10 C2 C3 O3 178.59(9) .
C1 C2 C3 O3 -2.04(15) .
C10 C2 C3 C12 -1.95(13) .
C1 C2 C3 C12 177.42(8) .
C10 N1 C4 C5 -93.84(10) .
C11 N1 C4 C5 81.75(11) .
C15 N2 C6 C7 -152.22(8) .
C9 N2 C6 C7 64.49(10) .
C8 N3 C7 C6 51.63(11) .
N2 C6 C7 N3 -56.42(10) .
C7 N3 C8 C9 -52.35(11) .
C15 N2 C9 C8 153.10(8) .
C6 N2 C9 C8 -63.83(10) .
N3 C8 C9 N2 56.72(10) .
C11 N1 C10 C2 2.74(14) .
C4 N1 C10 C2 178.38(9) .
C3 C2 C10 N1 -0.38(15) .
C1 C2 C10 N1 -179.76(8) .
C10 N1 C11 C12 -2.55(13) .
C4 N1 C11 C12 -178.08(8) .
C10 N1 C11 C16 176.58(8) .
C4 N1 C11 C16 1.06(13) .
N1 C11 C12 C13 -179.54(8) .
C16 C11 C12 C13 1.32(13) .
N1 C11 C12 C3 0.14(13) .
C16 C11 C12 C3 -178.99(8) .
O3 C3 C12 C11 -178.50(8) .
C2 C3 C12 C11 2.04(13) .
O3 C3 C12 C13 1.18(14) .
C2 C3 C12 C13 -178.28(8) .
C11 C12 C13 C14 -0.70(14) .
C3 C12 C13 C14 179.61(8) .
C12 C13 C14 F1 177.43(8) .
C12 C13 C14 C15 -1.03(15) .
C9 N2 C15 C16 15.89(14) .
C6 N2 C15 C16 -124.39(10) .
C9 N2 C15 C14 -160.37(9) .
C6 N2 C15 C14 59.36(12) .
F1 C14 C15 C16 -176.39(8) .
C13 C14 C15 C16 2.08(14) .
F1 C14 C15 N2 0.09(13) .
C13 C14 C15 N2 178.56(9) .
N2 C15 C16 C11 -177.72(8) .
C14 C15 C16 C11 -1.41(13) .
N1 C11 C16 C15 -179.35(8) .
C12 C11 C16 C15 -0.24(14) .
O22 C21 C22 C22 3.76(19) 2_675
O21 C21 C22 C22 -176.03(13) 2_675
